data_2233734
loop_
_publ_author_name
'Ravichandran, K.'
'Sakthivel, P.'
'Ramesh, P.'
'Ponnuswamy, S.'
'Ponnuswamy, M. N.'

_publ_section_title
;
 1-Formyl-<i>c</i>-3,<i>t</i>-3-dimethyl-<i>r</i>-2,<i>c</i>-6-diphenylpiperidin-4-one
;
_journal_coeditor_code BT5783
_journal_issue 3
_journal_name_full 'Acta Crystallographica Section E'
_journal_page_first o870
_journal_paper_doi 10.1107/S1600536812007015
_journal_volume 68
_journal_year 2012
_chemical_formula_moiety 'C20 H21 N O2'
_chemical_formula_sum 'C20 H21 N O2'
_chemical_formula_weight 307.38
_chemical_name_systematic 1-Formyl-<i>c</i>-3,<i>t</i>-3-dimethyl-<i>r</i>-2,<i>c</i>-6-diphenylpiperidin-4-one
_space_group_IT_number 14
_symmetry_cell_setting monoclinic
_symmetry_space_group_name_Hall '-P 2yn'
_symmetry_space_group_name_H-M 'P 1 21/n 1'
_atom_sites_solution_hydrogens geom
_atom_sites_solution_primary direct
_atom_sites_solution_secondary difmap
_audit_creation_method SHELXL-97
_cell_angle_alpha 90.00
_cell_angle_beta 110.120(2)
_cell_angle_gamma 90.00
_cell_formula_units_Z 4
_cell_length_a 10.6604(6)
_cell_length_b 15.7278(7)
_cell_length_c 10.8066(5)
_cell_measurement_reflns_used 2769
_cell_measurement_temperature 293(2)
_cell_measurement_theta_max 28.25
_cell_measurement_theta_min 2.31
_cell_volume 1701.31(15)
_computing_cell_refinement 'SAINT (Bruker, 1998)'
_computing_data_collection 'SMART (Bruker, 1998)'
_computing_data_reduction 'SAINT (Bruker, 1998)'
_computing_molecular_graphics 'ORTEP-3 (Farrugia, 1997)'
_computing_publication_material 'SHELXL97 (Sheldrick, 2008) and PLATON (Spek, 2009)'
_computing_structure_refinement 'SHELXL97 (Sheldrick, 2008)'
_computing_structure_solution 'SHELXS97 (Sheldrick, 2008)'
_diffrn_ambient_temperature 293(2)
_diffrn_measured_fraction_theta_full 1.000
_diffrn_measured_fraction_theta_max 0.987
_diffrn_measurement_device_type 'Bruker SMART APEX CCD detector'
_diffrn_measurement_method '\w scans'
_diffrn_radiation_monochromator graphite
_diffrn_radiation_source 'fine-focus sealed tube'
_diffrn_radiation_type MoK\a
_diffrn_radiation_wavelength 0.71073
_diffrn_reflns_av_R_equivalents 0.0208
_diffrn_reflns_av_sigmaI/netI 0.0204
_diffrn_reflns_limit_h_max 9
_diffrn_reflns_limit_h_min -13
_diffrn_reflns_limit_k_max 20
_diffrn_reflns_limit_k_min -17
_diffrn_reflns_limit_l_max 14
_diffrn_reflns_limit_l_min -14
_diffrn_reflns_number 16240
_diffrn_reflns_theta_full 25.00
_diffrn_reflns_theta_max 28.25
_diffrn_reflns_theta_min 2.31
_exptl_absorpt_coefficient_mu 0.077
_exptl_absorpt_correction_T_max 0.985
_exptl_absorpt_correction_T_min 0.985
_exptl_absorpt_correction_type multi-scan
_exptl_absorpt_process_details '(SADABS; Bruker, 1998)'
_exptl_crystal_colour Yellow
_exptl_crystal_density_diffrn 1.200
_exptl_crystal_density_method 'not measured'
_exptl_crystal_description Block
_exptl_crystal_F_000 656
_exptl_crystal_size_max 0.20
_exptl_crystal_size_mid 0.20
_exptl_crystal_size_min 0.20
_refine_diff_density_max 0.194
_refine_diff_density_min -0.134
_refine_ls_extinction_coef 0.0063(15)
_refine_ls_extinction_expression Fc^*^=kFc[1+0.001xFc^2^\l^3^/sin(2\q)]^-1/4^
_refine_ls_extinction_method 'SHELXL97 (Sheldrick, 2008)'
_refine_ls_goodness_of_fit_ref 1.043
_refine_ls_hydrogen_treatment constr
_refine_ls_matrix_type full
_refine_ls_number_parameters 209
_refine_ls_number_reflns 4162
_refine_ls_number_restraints 0
_refine_ls_restrained_S_all 1.043
_refine_ls_R_factor_all 0.0697
_refine_ls_R_factor_gt 0.0423
_refine_ls_shift/su_max 0.000
_refine_ls_shift/su_mean 0.000
_refine_ls_structure_factor_coef Fsqd
_refine_ls_weighting_details 'calc w=1/[\s^2^(Fo^2^)+(0.0489P)^2^+0.2736P] where P=(Fo^2^+2Fc^2^)/3'
_refine_ls_weighting_scheme calc
_refine_ls_wR_factor_gt 0.1091
_refine_ls_wR_factor_ref 0.1250
_reflns_number_gt 2769
_reflns_number_total 4162
_reflns_threshold_expression I>2\s(I)
_cod_data_source_file bt5783.cif
_cod_data_source_block I
_cod_original_sg_symbol_H-M 'P 21/n'
_cod_database_code 2233734
_cod_database_fobs_code 2233734

loop_
_symmetry_equiv_pos_as_xyz
'x, y, z'
'-x+1/2, y+1/2, -z+1/2'
'-x, -y, -z'
'x-1/2, -y-1/2, z-1/2'

loop_
_atom_site_type_symbol
_atom_site_label
_atom_site_fract_x
_atom_site_fract_y
_atom_site_fract_z
_atom_site_U_iso_or_equiv
_atom_site_adp_type
_atom_site_calc_flag
_atom_site_refinement_flags
_atom_site_occupancy
_atom_site_symmetry_multiplicity
O O1 0.33930(11) 0.19983(7) 0.96574(9) 0.0689(3) Uani d . 1 1
O O2 0.12616(13) 0.21093(8) 0.35746(10) 0.0845(4) Uani d . 1 1
N N1 0.20536(10) 0.17426(7) 0.75311(10) 0.0487(3) Uani d . 1 1
C C2 0.31776(13) 0.17185(9) 0.70280(12) 0.0483(3) Uani d . 1 1
H H2 0.3914 0.2017 0.7688 0.058 Uiso calc R 1 1
C C3 0.28375(14) 0.22558(9) 0.57618(13) 0.0554(4) Uani d . 1 1
C C4 0.15392(15) 0.19561(10) 0.47344(13) 0.0597(4) Uani d . 1 1
C C5 0.05906(14) 0.14749(10) 0.52365(12) 0.0598(4) Uani d . 1 1
H H5A 0.0781 0.0872 0.5226 0.072 Uiso calc R 1 1
H H5B -0.0312 0.1567 0.4633 0.072 Uiso calc R 1 1
C C6 0.06466(13) 0.17169(9) 0.66235(13) 0.0530(3) Uani d . 1 1
H H6 0.0275 0.2290 0.6582 0.064 Uiso calc R 1 1
C C7 0.22970(15) 0.19192(9) 0.88088(13) 0.0563(4) Uani d . 1 1
H H7 0.1558 0.1988 0.9071 0.068 Uiso calc R 1 1
C C8 0.36733(12) 0.08118(9) 0.69907(12) 0.0477(3) Uani d . 1 1
C C9 0.45199(14) 0.04765(10) 0.81673(13) 0.0583(4) Uani d . 1 1
H H9 0.4758 0.0808 0.8926 0.070 Uiso calc R 1 1
C C10 0.50188(17) -0.03415(12) 0.82365(16) 0.0715(5) Uani d . 1 1
H H10 0.5580 -0.0555 0.9038 0.086 Uiso calc R 1 1
C C11 0.46891(17) -0.08374(11) 0.71304(19) 0.0732(5) Uani d . 1 1
H H11 0.5018 -0.1389 0.7177 0.088 Uiso calc R 1 1
C C12 0.38724(18) -0.05151(12) 0.59586(18) 0.0781(5) Uani d . 1 1
H H12 0.3655 -0.0847 0.5201 0.094 Uiso calc R 1 1
C C13 0.33629(16) 0.03008(11) 0.58839(15) 0.0683(4) Uani d . 1 1
H H13 0.2803 0.0508 0.5077 0.082 Uiso calc R 1 1
C C14 0.40046(17) 0.22591(12) 0.52432(16) 0.0751(5) Uani d . 1 1
H H14A 0.4797 0.2455 0.5923 0.113 Uiso calc R 1 1
H H14B 0.3801 0.2631 0.4495 0.113 Uiso calc R 1 1
H H14C 0.4148 0.1693 0.4986 0.113 Uiso calc R 1 1
C C15 0.25767(18) 0.31820(10) 0.60864(17) 0.0709(4) Uani d . 1 1
H H15A 0.1843 0.3194 0.6409 0.106 Uiso calc R 1 1
H H15B 0.2363 0.3523 0.5304 0.106 Uiso calc R 1 1
H H15C 0.3362 0.3404 0.6747 0.106 Uiso calc R 1 1
C C16 -0.01874(13) 0.11249(10) 0.71207(13) 0.0553(4) Uani d . 1 1
C C17 -0.14145(15) 0.13908(12) 0.71422(15) 0.0681(4) Uani d . 1 1
H H17 -0.1720 0.1935 0.6854 0.082 Uiso calc R 1 1
C C18 -0.21912(18) 0.08524(16) 0.75901(18) 0.0855(6) Uani d . 1 1
H H18 -0.3018 0.1035 0.7599 0.103 Uiso calc R 1 1
C C19 -0.1747(2) 0.00528(16) 0.8021(2) 0.0905(6) Uani d . 1 1
H H19 -0.2269 -0.0307 0.8326 0.109 Uiso calc R 1 1
C C20 -0.0538(2) -0.02166(14) 0.8001(2) 0.0942(6) Uani d . 1 1
H H20 -0.0238 -0.0761 0.8291 0.113 Uiso calc R 1 1
C C21 0.02406(18) 0.03149(12) 0.75529(19) 0.0774(5) Uani d . 1 1
H H21 0.1063 0.0126 0.7542 0.093 Uiso calc R 1 1

loop_
_atom_site_aniso_label
_atom_site_aniso_U_11
_atom_site_aniso_U_22
_atom_site_aniso_U_33
_atom_site_aniso_U_12
_atom_site_aniso_U_13
_atom_site_aniso_U_23
O1 0.0658(7) 0.0879(8) 0.0450(5) -0.0068(6) 0.0089(5) -0.0128(5)
O2 0.0962(9) 0.1036(10) 0.0445(6) 0.0147(7) 0.0125(5) 0.0114(5)
N1 0.0453(6) 0.0573(7) 0.0408(5) 0.0030(5) 0.0113(4) -0.0060(5)
C2 0.0450(7) 0.0562(8) 0.0407(6) 0.0011(6) 0.0112(5) -0.0026(5)
C3 0.0598(8) 0.0586(9) 0.0485(7) 0.0094(7) 0.0194(6) 0.0058(6)
C4 0.0674(9) 0.0618(9) 0.0452(7) 0.0186(7) 0.0135(6) 0.0028(6)
C5 0.0524(8) 0.0704(10) 0.0453(7) 0.0085(7) 0.0024(6) -0.0057(6)
C6 0.0457(7) 0.0581(9) 0.0497(7) 0.0070(6) 0.0095(5) -0.0057(6)
C7 0.0590(8) 0.0627(9) 0.0473(7) -0.0003(7) 0.0182(6) -0.0084(6)
C8 0.0401(6) 0.0572(8) 0.0456(6) 0.0030(6) 0.0144(5) 0.0026(5)
C9 0.0570(8) 0.0741(10) 0.0458(7) 0.0094(7) 0.0201(6) 0.0095(6)
C10 0.0744(10) 0.0827(12) 0.0666(9) 0.0262(9) 0.0358(8) 0.0315(8)
C11 0.0781(11) 0.0592(10) 0.0960(12) 0.0132(8) 0.0477(10) 0.0143(9)
C12 0.0754(11) 0.0703(12) 0.0831(11) 0.0124(9) 0.0204(9) -0.0172(9)
C13 0.0650(9) 0.0731(11) 0.0552(8) 0.0185(8) 0.0057(7) -0.0085(7)
C14 0.0763(11) 0.0899(13) 0.0677(9) 0.0150(9) 0.0357(8) 0.0199(8)
C15 0.0842(11) 0.0568(10) 0.0740(10) 0.0053(8) 0.0302(9) 0.0061(7)
C16 0.0469(7) 0.0628(9) 0.0522(7) -0.0006(7) 0.0117(6) -0.0136(6)
C17 0.0517(8) 0.0876(12) 0.0619(9) 0.0046(8) 0.0157(7) -0.0091(8)
C18 0.0546(10) 0.1252(18) 0.0783(11) -0.0028(11) 0.0249(8) -0.0087(11)
C19 0.0761(13) 0.1046(17) 0.0937(13) -0.0247(12) 0.0330(10) -0.0060(12)
C20 0.0880(14) 0.0718(13) 0.1283(17) -0.0076(10) 0.0441(13) 0.0039(11)
C21 0.0652(10) 0.0650(11) 0.1073(13) 0.0013(8) 0.0365(10) -0.0046(9)

loop_
_atom_type_symbol
_atom_type_description
_atom_type_scat_dispersion_real
_atom_type_scat_dispersion_imag
_atom_type_scat_source
C C 0.0033 0.0000 'International Tables Vol C Tables 4.2.6.8 and 6.1.1.4'
H H 0.0000 0.0000 'International Tables Vol C Tables 4.2.6.8 and 6.1.1.4'
N N 0.0061 0.0000 'International Tables Vol C Tables 4.2.6.8 and 6.1.1.4'
O O 0.0106 0.0000 'International Tables Vol C Tables 4.2.6.8 and 6.1.1.4'

loop_
_geom_angle_atom_site_label_1
_geom_angle_atom_site_label_2
_geom_angle_atom_site_label_3
_geom_angle
C7 N1 C2 119.30(11)
C7 N1 C6 118.63(11)
C2 N1 C6 121.31(10)
N1 C2 C8 111.46(11)
N1 C2 C3 109.86(10)
C8 C2 C3 117.81(11)
N1 C2 H2 105.6
C8 C2 H2 105.6
C3 C2 H2 105.6
C4 C3 C14 112.59(12)
C4 C3 C2 110.81(12)
C14 C3 C2 110.75(11)
C4 C3 C15 105.55(12)
C14 C3 C15 108.19(13)
C2 C3 C15 108.72(11)
O2 C4 C5 121.24(14)
O2 C4 C3 122.13(15)
C5 C4 C3 116.61(11)
C4 C5 C6 115.08(12)
C4 C5 H5A 108.5
C6 C5 H5A 108.5
C4 C5 H5B 108.5
C6 C5 H5B 108.5
H5A C5 H5B 107.5
N1 C6 C16 111.54(11)
N1 C6 C5 110.17(11)
C16 C6 C5 111.52(12)
N1 C6 H6 107.8
C16 C6 H6 107.8
C5 C6 H6 107.8
O1 C7 N1 126.23(14)
O1 C7 H7 116.9
N1 C7 H7 116.9
C13 C8 C9 117.32(13)
C13 C8 C2 125.71(12)
C9 C8 C2 116.97(12)
C10 C9 C8 121.34(14)
C10 C9 H9 119.3
C8 C9 H9 119.3
C11 C10 C9 120.28(14)
C11 C10 H10 119.9
C9 C10 H10 119.9
C12 C11 C10 119.29(16)
C12 C11 H11 120.4
C10 C11 H11 120.4
C11 C12 C13 120.72(16)
C11 C12 H12 119.6
C13 C12 H12 119.6
C8 C13 C12 121.03(14)
C8 C13 H13 119.5
C12 C13 H13 119.5
C3 C14 H14A 109.5
C3 C14 H14B 109.5
H14A C14 H14B 109.5
C3 C14 H14C 109.5
H14A C14 H14C 109.5
H14B C14 H14C 109.5
C3 C15 H15A 109.5
C3 C15 H15B 109.5
H15A C15 H15B 109.5
C3 C15 H15C 109.5
H15A C15 H15C 109.5
H15B C15 H15C 109.5
C21 C16 C17 118.60(16)
C21 C16 C6 121.60(13)
C17 C16 C6 119.79(14)
C16 C17 C18 120.33(18)
C16 C17 H17 119.8
C18 C17 H17 119.8
C19 C18 C17 120.22(18)
C19 C18 H18 119.9
C17 C18 H18 119.9
C20 C19 C18 119.9(2)
C20 C19 H19 120.0
C18 C19 H19 120.0
C19 C20 C21 120.2(2)
C19 C20 H20 119.9
C21 C20 H20 119.9
C20 C21 C16 120.67(17)
C20 C21 H21 119.7
C16 C21 H21 119.7

loop_
_geom_bond_atom_site_label_1
_geom_bond_atom_site_label_2
_geom_bond_distance
O1 C7 1.2183(17)
O2 C4 1.2088(16)
N1 C7 1.3433(16)
N1 C2 1.4768(16)
N1 C6 1.4837(16)
C2 C8 1.5261(19)
C2 C3 1.5416(18)
C2 H2 0.9800
C3 C4 1.521(2)
C3 C14 1.530(2)
C3 C15 1.546(2)
C4 C5 1.506(2)
C5 C6 1.5276(18)
C5 H5A 0.9700
C5 H5B 0.9700
C6 C16 1.508(2)
C6 H6 0.9800
C7 H7 0.9300
C8 C13 1.3834(19)
C8 C9 1.3856(18)
C9 C10 1.384(2)
C9 H9 0.9300
C10 C11 1.368(2)
C10 H10 0.9300
C11 C12 1.364(2)
C11 H11 0.9300
C12 C13 1.385(2)
C12 H12 0.9300
C13 H13 0.9300
C14 H14A 0.9600
C14 H14B 0.9600
C14 H14C 0.9600
C15 H15A 0.9600
C15 H15B 0.9600
C15 H15C 0.9600
C16 C21 1.379(2)
C16 C17 1.381(2)
C17 C18 1.383(3)
C17 H17 0.9300
C18 C19 1.368(3)
C18 H18 0.9300
C19 C20 1.364(3)
C19 H19 0.9300
C20 C21 1.378(3)
C20 H20 0.9300
C21 H21 0.9300

loop_
_geom_hbond_atom_site_label_D
_geom_hbond_atom_site_label_H
_geom_hbond_atom_site_label_A
_geom_hbond_site_symmetry_A
_geom_hbond_distance_DH
_geom_hbond_distance_HA
_geom_hbond_distance_DA
_geom_hbond_angle_DHA
C6 H6 O1 4_565 0.98 2.59 3.2951(17) 128.5

loop_
_geom_torsion_atom_site_label_1
_geom_torsion_atom_site_label_2
_geom_torsion_atom_site_label_3
_geom_torsion_atom_site_label_4
_geom_torsion
C7 N1 C2 C8 96.72(14)
C6 N1 C2 C8 -93.42(13)
C7 N1 C2 C3 -130.81(13)
C6 N1 C2 C3 39.05(16)
N1 C2 C3 C4 -55.83(14)
C8 C2 C3 C4 73.26(15)
N1 C2 C3 C14 178.49(12)
C8 C2 C3 C14 -52.43(17)
N1 C2 C3 C15 59.74(15)
C8 C2 C3 C15 -171.17(12)
C14 C3 C4 O2 -34.5(2)
C2 C3 C4 O2 -159.11(14)
C15 C3 C4 O2 83.37(17)
C14 C3 C4 C5 147.10(14)
C2 C3 C4 C5 22.44(17)
C15 C3 C4 C5 -95.08(15)
O2 C4 C5 C6 -148.57(14)
C3 C4 C5 C6 29.89(18)
C7 N1 C6 C16 -53.53(16)
C2 N1 C6 C16 136.54(12)
C7 N1 C6 C5 -177.94(13)
C2 N1 C6 C5 12.13(18)
C4 C5 C6 N1 -47.61(17)
C4 C5 C6 C16 -172.03(12)
C2 N1 C7 O1 -6.5(2)
C6 N1 C7 O1 -176.66(14)
N1 C2 C8 C13 100.41(16)
C3 C2 C8 C13 -27.9(2)
N1 C2 C8 C9 -80.34(14)
C3 C2 C8 C9 151.32(13)
C13 C8 C9 C10 -1.0(2)
C2 C8 C9 C10 179.73(13)
C8 C9 C10 C11 0.5(2)
C9 C10 C11 C12 0.5(3)
C10 C11 C12 C13 -0.9(3)
C9 C8 C13 C12 0.5(2)
C2 C8 C13 C12 179.78(15)
C11 C12 C13 C8 0.4(3)
N1 C6 C16 C21 -47.78(18)
C5 C6 C16 C21 75.87(17)
N1 C6 C16 C17 132.58(13)
C5 C6 C16 C17 -103.77(15)
C21 C16 C17 C18 0.0(2)
C6 C16 C17 C18 179.70(14)
C16 C17 C18 C19 0.3(3)
C17 C18 C19 C20 -0.4(3)
C18 C19 C20 C21 0.2(3)
C19 C20 C21 C16 0.1(3)
C17 C16 C21 C20 -0.2(3)
C6 C16 C21 C20 -179.87(16)
